data_4338501
loop_
_publ_author_name
'Arranz, Paloma'
'Bianchi, Antonio'
'Cuesta, Rafael'
'Giorgi, Claudia'
'Godino, M. Luz'
'Guti\'errez, M D'
'L\'opez, Rafael'
'Santiago, Antonio'

_publ_section_title
;
 Binding and removal of sulfate, phosphate, arsenate,
 tetrachloromercurate, and chromate in aqueous solution by means of an
 activated carbon functionalized with a pyrimidine-based anion receptor
 (HL). Crystal structures of [H3L(HgCl4)]&#x00B7;H2O and
 [H3L(HgBr4)]&#x00B7;H2O showing anion-\p interactions.
;
_journal_issue 20
_journal_name_full 'Inorganic chemistry'
_journal_page_first 9321
_journal_page_last 9332
_journal_paper_doi 10.1021/ic100929f
_journal_volume 49
_journal_year 2010
_chemical_formula_sum 'C11 H26 Cl4 Hg N8 O3'
_chemical_formula_weight 660.79
_chemical_name_systematic
; 
 ? 
;
_space_group_IT_number 2
_symmetry_space_group_name_Hall '-P 1'
_symmetry_space_group_name_H-M 'P -1'
_atom_sites_solution_hydrogens geom
_atom_sites_solution_primary direct
_atom_sites_solution_secondary difmap
_audit_creation_method SHELXL-97
_cell_angle_alpha 81.915(5)
_cell_angle_beta 81.079(5)
_cell_angle_gamma 81.648(5)
_cell_formula_units_Z 2
_cell_length_a 8.058(5)
_cell_length_b 8.594(5)
_cell_length_c 16.215(5)
_cell_measurement_temperature 293(2)
_cell_volume 1089.5(10)
_computing_structure_refinement 'SHELXL-97 (Sheldrick, 1997)'
_computing_structure_solution 'SHELXS-97 (Sheldrick, 1990)'
_diffrn_ambient_temperature 293(2)
_diffrn_measured_fraction_theta_full 0.991
_diffrn_measured_fraction_theta_max 0.991
_diffrn_radiation_monochromator graphite
_diffrn_radiation_source 'fine-focus sealed tube'
_diffrn_radiation_type MoK\a
_diffrn_radiation_wavelength 0.71073
_diffrn_reflns_av_R_equivalents 0.0437
_diffrn_reflns_av_sigmaI/netI 0.0492
_diffrn_reflns_limit_h_max 10
_diffrn_reflns_limit_h_min -10
_diffrn_reflns_limit_k_max 11
_diffrn_reflns_limit_k_min -11
_diffrn_reflns_limit_l_max 21
_diffrn_reflns_limit_l_min -20
_diffrn_reflns_number 14007
_diffrn_reflns_theta_full 27.50
_diffrn_reflns_theta_max 27.50
_diffrn_reflns_theta_min 4.29
_exptl_absorpt_coefficient_mu 7.583
_exptl_crystal_density_diffrn 2.014
_exptl_crystal_density_method 'not measured'
_exptl_crystal_F_000 640
_refine_diff_density_max 1.099
_refine_diff_density_min -1.632
_refine_diff_density_rms 0.123
_refine_ls_extinction_method none
_refine_ls_goodness_of_fit_ref 1.080
_refine_ls_hydrogen_treatment mixed
_refine_ls_matrix_type full
_refine_ls_number_parameters 272
_refine_ls_number_reflns 4965
_refine_ls_number_restraints 0
_refine_ls_restrained_S_all 1.080
_refine_ls_R_factor_all 0.0665
_refine_ls_R_factor_gt 0.0369
_refine_ls_shift/su_max 3.139
_refine_ls_shift/su_mean 0.015
_refine_ls_structure_factor_coef Fsqd
_refine_ls_weighting_details 'calc w=1/[\s^2^(Fo^2^)+(0.0332P)^2^+0.8293P] where P=(Fo^2^+2Fc^2^)/3'
_refine_ls_weighting_scheme calc
_refine_ls_wR_factor_gt 0.0714
_refine_ls_wR_factor_ref 0.0803
_reflns_number_gt 3636
_reflns_number_total 4965
_reflns_threshold_expression >2sigma(I)
_cod_data_source_file CCDC768482.cif
_cod_data_source_block HgCl4tren
_cod_database_code 4338501

loop_
_symmetry_equiv_pos_as_xyz
'x, y, z'
'-x, -y, -z'

loop_
_atom_site_label
_atom_site_type_symbol
_atom_site_fract_x
_atom_site_fract_y
_atom_site_fract_z
_atom_site_U_iso_or_equiv
_atom_site_adp_type
_atom_site_occupancy
_atom_site_symmetry_multiplicity
_atom_site_calc_flag
_atom_site_refinement_flags
Hg1 Hg 0.07293(3) 0.70883(3) 0.666239(14) 0.05094(9) Uani 1 1 d .
Cl2 Cl -0.10538(18) 0.49332(16) 0.63949(9) 0.0500(3) Uani 1 1 d .
Cl3 Cl 0.08202(19) 0.68955(19) 0.81316(8) 0.0543(3) Uani 1 1 d .
Cl4 Cl -0.1223(2) 0.96881(16) 0.63478(9) 0.0553(4) Uani 1 1 d .
Cl5 Cl 0.2831(3) 0.6982(2) 0.54579(13) 0.0844(6) Uani 1 1 d .
O6 O 0.4370(5) 0.8411(4) 0.9225(2) 0.0485(9) Uani 1 1 d .
N8 N 0.5033(5) 0.6303(5) 0.8481(3) 0.0370(9) Uani 1 1 d .
O9 O 0.1428(5) 0.6053(5) 1.1006(2) 0.0562(10) Uani 1 1 d .
N10 N -0.0366(7) 0.1540(7) 0.7992(3) 0.0666(15) Uani 1 1 d .
H10A H -0.0281 0.1627 0.7434 0.100 Uiso 1 1 calc R
H10B H -0.0756 0.2480 0.8166 0.100 Uiso 1 1 calc R
H10C H -0.1077 0.0845 0.8219 0.100 Uiso 1 1 calc R
N11 N 0.5466(7) 0.4233(6) 0.7675(3) 0.0484(13) Uani 1 1 d .
N12 N 0.2746(5) 0.1777(5) 0.6830(3) 0.0357(9) Uani 1 1 d .
N13 N 0.1257(7) 0.2340(6) 0.5304(3) 0.0597(13) Uani 1 1 d .
H13A H 0.0742 0.2889 0.5719 0.090 Uiso 1 1 calc R
H13B H 0.0927 0.1380 0.5386 0.090 Uiso 1 1 calc R
H13C H 0.0986 0.2841 0.4815 0.090 Uiso 1 1 calc R
C14 C 0.6166(7) 0.7187(7) 0.7853(4) 0.0489(14) Uani 1 1 d .
H14A H 0.5722 0.7376 0.7327 0.073 Uiso 1 1 calc R
H14B H 0.7268 0.6583 0.7782 0.073 Uiso 1 1 calc R
H14C H 0.6252 0.8181 0.8039 0.073 Uiso 1 1 calc R
N15 N 0.1989(7) 0.3627(6) 1.0144(3) 0.0454(11) Uani 1 1 d .
N16 N 0.2358(6) 0.6834(5) 1.0428(3) 0.0463(11) Uani 1 1 d .
N17 N 0.3740(5) 0.3937(5) 0.8911(3) 0.0375(9) Uani 1 1 d .
C18 C 0.2938(6) 0.4529(6) 0.9597(3) 0.0351(11) Uani 1 1 d .
C19 C 0.3109(8) 0.2193(8) 0.5293(4) 0.0564(16) Uani 1 1 d .
H19A H 0.3456(18) 0.326(5) 0.5264(4) 0.068 Uiso 1 1 calc R
H19B H 0.368(3) 0.172(2) 0.479(2) 0.068 Uiso 1 1 calc R
C20 C 0.3650(7) 0.1193(7) 0.6052(3) 0.0470(13) Uani 1 1 d .
H20A H 0.3450(10) 0.018(5) 0.6044(3) 0.056 Uiso 1 1 calc R
H20B H 0.478(5) 0.1184(7) 0.6043(3) 0.056 Uiso 1 1 calc R
C21 C 0.4717(6) 0.4816(6) 0.8371(3) 0.0358(11) Uani 1 1 d .
C22 C 0.1288(8) 0.1002(7) 0.8250(4) 0.0528(15) Uani 1 1 d .
H22A H 0.1204(8) 0.015(4) 0.867(2) 0.063 Uiso 1 1 calc R
H22B H 0.1654(18) 0.182(4) 0.8473(11) 0.063 Uiso 1 1 calc R
C23 C 0.4170(6) 0.7054(6) 0.9163(3) 0.0359(11) Uani 1 1 d .
C24 C 0.5087(7) 0.2796(6) 0.7410(3) 0.0427(12) Uani 1 1 d .
H24A H 0.5016(7) 0.206(4) 0.784(2) 0.051 Uiso 1 1 calc R
H24B H 0.590(4) 0.2459(18) 0.7028(17) 0.051 Uiso 1 1 calc R
C25 C 0.3408(7) 0.3133(6) 0.7047(3) 0.0404(12) Uani 1 1 d .
H25A H 0.259(3) 0.362(2) 0.7441(16) 0.049 Uiso 1 1 calc R
H25B H 0.3546(8) 0.387(3) 0.656(2) 0.049 Uiso 1 1 calc R
C26 C 0.3089(6) 0.6103(6) 0.9759(3) 0.0367(11) Uani 1 1 d .
C27 C 0.2569(8) 0.0507(7) 0.7524(4) 0.0484(13) Uani 1 1 d .
H27A H 0.363(5) 0.0181(17) 0.7715(9) 0.058 Uiso 1 1 calc R
H27B H 0.2238(15) -0.037(4) 0.7328(9) 0.058 Uiso 1 1 calc R
H11 H 0.598(6) 0.460(5) 0.742(3) 0.003(12) Uiso 1 1 d .
H15B H 0.199(6) 0.269(7) 1.006(3) 0.031(13) Uiso 1 1 d .
H15A H 0.148(7) 0.400(7) 1.054(4) 0.044(17) Uiso 1 1 d .
O1 O 0.7288(6) -0.0086(6) 0.9263(3) 0.076(2) Uani 1.000(17) 1 d G
H1A H 0.7111 0.0891 0.9518 0.091 Uiso 0.45(13) 1 d PG
H1B H 0.6107 -0.0567 0.9306 0.001(7) Uiso 0.21(14) 1 d PG

loop_
_atom_site_aniso_label
_atom_site_aniso_U_11
_atom_site_aniso_U_22
_atom_site_aniso_U_33
_atom_site_aniso_U_23
_atom_site_aniso_U_13
_atom_site_aniso_U_12
Hg1 0.06354(17) 0.05055(14) 0.04039(13) -0.00571(9) -0.00807(9) -0.01153(10)
Cl2 0.0544(9) 0.0487(7) 0.0489(8) -0.0164(6) 0.0050(6) -0.0155(6)
Cl3 0.0557(9) 0.0708(9) 0.0384(7) 0.0026(6) -0.0129(6) -0.0158(7)
Cl4 0.0658(10) 0.0443(7) 0.0566(9) -0.0056(6) -0.0172(7) -0.0012(7)
Cl5 0.0754(13) 0.0910(13) 0.0757(12) -0.0025(10) 0.0266(10) -0.0206(10)
O6 0.058(2) 0.0358(19) 0.056(2) -0.0167(16) -0.0081(19) -0.0120(17)
N8 0.037(2) 0.036(2) 0.041(2) -0.0114(18) -0.0038(18) -0.0094(18)
O9 0.067(3) 0.059(2) 0.043(2) -0.0172(19) 0.004(2) -0.011(2)
N10 0.062(4) 0.086(4) 0.052(3) -0.028(3) 0.005(3) -0.007(3)
N11 0.045(3) 0.055(3) 0.049(3) -0.019(2) 0.007(2) -0.022(3)
N12 0.039(2) 0.035(2) 0.036(2) -0.0121(17) -0.0067(18) -0.0044(18)
N13 0.070(4) 0.070(3) 0.040(3) -0.013(2) -0.015(2) 0.002(3)
C14 0.045(3) 0.046(3) 0.056(3) -0.011(3) 0.004(3) -0.017(3)
N15 0.059(3) 0.039(3) 0.040(3) -0.010(2) 0.002(2) -0.014(2)
N16 0.051(3) 0.047(3) 0.043(3) -0.017(2) -0.008(2) -0.002(2)
N17 0.042(2) 0.035(2) 0.039(2) -0.0118(18) -0.0084(19) -0.0065(18)
C18 0.034(3) 0.035(3) 0.038(3) -0.005(2) -0.015(2) -0.001(2)
C19 0.059(4) 0.075(4) 0.038(3) -0.016(3) -0.001(3) -0.013(3)
C20 0.042(3) 0.050(3) 0.052(3) -0.023(3) -0.004(3) -0.004(2)
C21 0.028(3) 0.044(3) 0.038(3) -0.014(2) -0.007(2) -0.005(2)
C22 0.060(4) 0.057(3) 0.043(3) -0.006(3) -0.006(3) -0.013(3)
C23 0.033(3) 0.042(3) 0.037(3) -0.012(2) -0.015(2) -0.002(2)
C24 0.043(3) 0.039(3) 0.049(3) -0.019(2) -0.006(2) -0.003(2)
C25 0.057(3) 0.028(2) 0.038(3) -0.006(2) -0.009(2) -0.003(2)
C26 0.033(3) 0.044(3) 0.037(3) -0.013(2) -0.012(2) -0.003(2)
C27 0.051(4) 0.041(3) 0.056(3) -0.003(2) -0.010(3) -0.011(3)
O1 0.075(4) 0.066(3) 0.091(4) -0.040(3) 0.019(3) -0.026(2)

loop_
_atom_type_symbol
_atom_type_description
_atom_type_scat_dispersion_real
_atom_type_scat_dispersion_imag
_atom_type_scat_source
C C 0.0033 0.0016 'International Tables Vol C Tables 4.2.6.8 and 6.1.1.4'
H H 0.0000 0.0000 'International Tables Vol C Tables 4.2.6.8 and 6.1.1.4'
Cl Cl 0.1484 0.1585 'International Tables Vol C Tables 4.2.6.8 and 6.1.1.4'
Hg Hg -2.3894 9.2266 'International Tables Vol C Tables 4.2.6.8 and 6.1.1.4'
N N 0.0061 0.0033 'International Tables Vol C Tables 4.2.6.8 and 6.1.1.4'
O O 0.0106 0.0060 'International Tables Vol C Tables 4.2.6.8 and 6.1.1.4'

loop_
_geom_angle_atom_site_label_1
_geom_angle_atom_site_label_2
_geom_angle_atom_site_label_3
_geom_angle
Cl3 Hg1 Cl5 134.08(7)
Cl3 Hg1 Cl4 103.85(5)
Cl5 Hg1 Cl4 104.79(7)
Cl3 Hg1 Cl2 108.36(5)
Cl5 Hg1 Cl2 99.40(6)
Cl4 Hg1 Cl2 102.69(7)
C21 N8 C23 120.5(4)
C21 N8 C14 121.0(4)
C23 N8 C14 118.3(4)
C21 N11 C24 124.0(5)
C25 N12 C27 113.5(4)
C25 N12 C20 113.4(4)
C27 N12 C20 112.2(4)
O9 N16 C26 117.5(4)
C21 N17 C18 118.6(4)
N15 C18 N17 118.2(4)
N15 C18 C26 119.9(5)
N17 C18 C26 122.0(5)
N13 C19 C20 111.6(5)
N12 C20 C19 111.7(5)
N17 C21 N11 118.0(5)
N17 C21 N8 124.6(4)
N11 C21 N8 117.3(5)
N10 C22 C27 111.6(5)
O6 C23 N8 120.1(5)
O6 C23 C26 124.8(5)
N8 C23 C26 115.1(4)
N11 C24 C25 109.5(4)
N12 C25 C24 116.7(4)
N16 C26 C18 127.8(5)
N16 C26 C23 113.2(4)
C18 C26 C23 118.9(4)
N12 C27 C22 112.5(5)

loop_
_geom_bond_atom_site_label_1
_geom_bond_atom_site_label_2
_geom_bond_distance
Hg1 Cl3 2.3765(15)
Hg1 Cl5 2.3814(19)
Hg1 Cl4 2.5757(18)
Hg1 Cl2 2.6221(17)
O6 C23 1.221(6)
N8 C21 1.380(6)
N8 C23 1.398(6)
N8 C14 1.463(6)
O9 N16 1.281(6)
N10 C22 1.451(8)
N11 C21 1.322(7)
N11 C24 1.450(7)
N12 C25 1.456(6)
N12 C27 1.459(7)
N12 C20 1.470(6)
N13 C19 1.477(8)
N15 C18 1.320(7)
N16 C26 1.343(6)
N17 C21 1.315(6)
N17 C18 1.324(6)
C18 C26 1.439(7)
C19 C20 1.484(9)
C22 C27 1.506(8)
C23 C26 1.444(7)
C24 C25 1.532(7)
